data_7225550
loop_
_publ_author_name
'Fujinaga, Noriko'
'Nishikawa, Naoki'
'Nishimura, Ryo'
'Hyodo, Kengo'
'Yamazoe, Seiji'
'Kojima, Yuko'
'Yamamoto, Kazuki'
'Tsujioka, Tsuyoshi'
'Morimoto, Masakazu'
'Yokojima, Satoshi'
'Nakamura, Shinichiro'
'Uchida, Kingo'

_publ_section_title
;
 Photoinduced topographical changes on microcrystalline surfaces of
 diarylethenes
;
_journal_issue 38
_journal_name_full CrystEngComm
_journal_page_first 7229
_journal_paper_doi 10.1039/C6CE00718J
_journal_volume 18
_journal_year 2016
_chemical_formula_sum 'C28 H22 F6 S2'
_chemical_formula_weight 536.58
_chemical_name_systematic
; 
 ? 
;
_space_group_IT_number 14
_symmetry_cell_setting monoclinic
_symmetry_space_group_name_Hall '-P 2ybc'
_symmetry_space_group_name_H-M 'P 1 21/c 1'
_atom_sites_solution_hydrogens geom
_atom_sites_solution_primary direct
_atom_sites_solution_secondary difmap
_audit_creation_method SHELXL-97
_audit_update_record
;
2015-02-18 deposited with the CCDC.
2016-06-10 downloaded from the CCDC.
;
_cell_angle_alpha 90.00
_cell_angle_beta 106.0690(10)
_cell_angle_gamma 90.00
_cell_formula_units_Z 4
_cell_length_a 10.1677(5)
_cell_length_b 14.6615(8)
_cell_length_c 17.0409(9)
_cell_measurement_reflns_used 6609
_cell_measurement_temperature 93(2)
_cell_measurement_theta_max 27.42
_cell_measurement_theta_min 2.49
_cell_volume 2441.1(2)
_computing_cell_refinement 'Bruker SMART'
_computing_data_collection 'Bruker SMART'
_computing_data_reduction 'Bruker SAINT'
_computing_molecular_graphics 'Bruker SHELXTL'
_computing_publication_material 'Bruker SHELXTL'
_computing_structure_refinement 'SHELXL-97 (Sheldrick, 1997)'
_computing_structure_solution 'SHELXS-97 (Sheldrick, 1990)'
_diffrn_ambient_temperature 93(2)
_diffrn_detector_area_resol_mean 8.366
_diffrn_measured_fraction_theta_full 1.000
_diffrn_measured_fraction_theta_max 1.000
_diffrn_measurement_device_type 'CCD area detector'
_diffrn_measurement_method 'omega scans'
_diffrn_radiation_monochromator graphite
_diffrn_radiation_source 'fine-focus sealed tube'
_diffrn_radiation_type MoK\a
_diffrn_radiation_wavelength 0.71073
_diffrn_reflns_av_R_equivalents 0.0360
_diffrn_reflns_av_sigmaI/netI 0.0274
_diffrn_reflns_limit_h_max 12
_diffrn_reflns_limit_h_min -12
_diffrn_reflns_limit_k_max 17
_diffrn_reflns_limit_k_min -17
_diffrn_reflns_limit_l_max 20
_diffrn_reflns_limit_l_min -20
_diffrn_reflns_number 23575
_diffrn_reflns_theta_full 25.02
_diffrn_reflns_theta_max 25.02
_diffrn_reflns_theta_min 1.86
_exptl_absorpt_coefficient_mu 0.280
_exptl_absorpt_correction_T_max 0.9725
_exptl_absorpt_correction_T_min 0.8962
_exptl_absorpt_correction_type empirical
_exptl_absorpt_process_details
; 
 SADABS; Sheldrick 1997 
;
_exptl_crystal_colour colorless
_exptl_crystal_density_diffrn 1.460
_exptl_crystal_density_method 'not measured'
_exptl_crystal_description plate
_exptl_crystal_F_000 1104
_exptl_crystal_size_max 0.40
_exptl_crystal_size_mid 0.20
_exptl_crystal_size_min 0.10
_refine_diff_density_max 0.409
_refine_diff_density_min -0.280
_refine_diff_density_rms 0.056
_refine_ls_extinction_method none
_refine_ls_goodness_of_fit_ref 1.080
_refine_ls_hydrogen_treatment constr
_refine_ls_matrix_type full
_refine_ls_number_parameters 329
_refine_ls_number_reflns 4313
_refine_ls_number_restraints 0
_refine_ls_restrained_S_all 1.080
_refine_ls_R_factor_all 0.0443
_refine_ls_R_factor_gt 0.0399
_refine_ls_shift/su_max 0.001
_refine_ls_shift/su_mean 0.000
_refine_ls_structure_factor_coef Fsqd
_refine_ls_weighting_details 'calc w=1/[\s^2^(Fo^2^)+(0.0402P)^2^+2.0183P] where P=(Fo^2^+2Fc^2^)/3'
_refine_ls_weighting_scheme calc
_refine_ls_wR_factor_gt 0.0919
_refine_ls_wR_factor_ref 0.0941
_reflns_number_gt 3952
_reflns_number_total 4313
_reflns_threshold_expression >2sigma(I)
_cod_data_source_file c6ce00718j2.cif
_cod_data_source_block ku81
_cod_depositor_comments
;
The following automatic conversions were performed:

'_symmetry_cell_setting' value 'Monoclinic' changed to 'monoclinic'
according to
/usr/data/users/saulius/crontab/automatic-downloads/rss-feeds/RSC/lib/dictionaries/cif_core.dic
dictionary named 'cif_core.dic' version 2.4.2 from 2011-04-26.

Automatic conversion script
Id: cif_fix_values 4268 2015-11-12 08:31:59Z antanas 

 Adding full bibliography for 7225550--7225551.cif.
;
_cod_original_sg_symbol_H-M P2(1)/c
_cod_database_code 7225550

loop_
_symmetry_equiv_pos_as_xyz
'x, y, z'
'-x, y+1/2, -z+1/2'
'-x, -y, -z'
'x, -y-1/2, z-1/2'

loop_
_atom_site_label
_atom_site_type_symbol
_atom_site_fract_x
_atom_site_fract_y
_atom_site_fract_z
_atom_site_U_iso_or_equiv
_atom_site_adp_type
_atom_site_occupancy
_atom_site_symmetry_multiplicity
_atom_site_calc_flag
_atom_site_refinement_flags
C1 C 0.3847(2) 0.87752(15) 1.09208(13) 0.0277(5) Uani 1 1 d .
H1A H 0.3021 0.8696 1.1104 0.042 Uiso 1 1 calc R
H1B H 0.4141 0.9414 1.0991 0.042 Uiso 1 1 calc R
H1C H 0.4578 0.8383 1.1245 0.042 Uiso 1 1 calc R
C2 C 0.4784(2) 0.86372(15) 0.96941(14) 0.0265(5) Uani 1 1 d .
H2A H 0.5535 0.8253 1.0007 0.040 Uiso 1 1 calc R
H2B H 0.5070 0.9278 0.9749 0.040 Uiso 1 1 calc R
H2C H 0.4545 0.8461 0.9117 0.040 Uiso 1 1 calc R
C3 C 0.3536(2) 0.85136(13) 1.00205(12) 0.0178(4) Uani 1 1 d .
H3 H 0.2803 0.8933 0.9705 0.021 Uiso 1 1 calc R
C4 C 0.29988(19) 0.75567(13) 0.98730(11) 0.0158(4) Uani 1 1 d .
C5 C 0.17161(19) 0.72613(13) 0.94662(11) 0.0159(4) Uani 1 1 d .
C6 C 0.1596(2) 0.62723(14) 0.94538(11) 0.0169(4) Uani 1 1 d .
C7 C 0.0501(2) 0.57055(14) 0.90618(12) 0.0218(5) Uani 1 1 d .
H7 H -0.0347 0.5965 0.8766 0.026 Uiso 1 1 calc R
C8 C 0.0654(2) 0.47717(15) 0.91048(13) 0.0246(5) Uani 1 1 d .
H8 H -0.0087 0.4391 0.8832 0.029 Uiso 1 1 calc R
C9 C 0.1893(2) 0.43787(14) 0.95472(13) 0.0239(5) Uani 1 1 d .
H9 H 0.1979 0.3733 0.9575 0.029 Uiso 1 1 calc R
C10 C 0.2985(2) 0.49130(14) 0.99422(12) 0.0215(4) Uani 1 1 d .
H10 H 0.3822 0.4646 1.0248 0.026 Uiso 1 1 calc R
C11 C 0.2836(2) 0.58575(14) 0.98829(12) 0.0174(4) Uani 1 1 d .
C12 C 0.05719(19) 0.78923(13) 0.91075(11) 0.0152(4) Uani 1 1 d .
C13 C -0.0653(2) 0.79442(15) 0.94397(12) 0.0212(5) Uani 1 1 d .
C14 C -0.1430(2) 0.88050(14) 0.90541(13) 0.0208(5) Uani 1 1 d .
C15 C -0.0919(2) 0.89621(14) 0.83001(12) 0.0197(4) Uani 1 1 d .
C16 C 0.0442(2) 0.84855(13) 0.84888(12) 0.0158(4) Uani 1 1 d .
C17 C 0.0887(2) 0.70412(14) 0.72827(13) 0.0206(4) Uani 1 1 d .
H17A H 0.1217 0.6646 0.7761 0.031 Uiso 1 1 calc R
H17B H 0.1108 0.6765 0.6811 0.031 Uiso 1 1 calc R
H17C H -0.0107 0.7115 0.7164 0.031 Uiso 1 1 calc R
C18 C 0.1563(2) 0.79523(13) 0.74546(12) 0.0174(4) Uani 1 1 d .
C19 C 0.13727(19) 0.86241(13) 0.79707(12) 0.0156(4) Uani 1 1 d .
C20 C 0.21262(19) 0.94455(13) 0.79393(12) 0.0157(4) Uani 1 1 d .
C21 C 0.2907(2) 0.93668(13) 0.74035(12) 0.0160(4) Uani 1 1 d .
C22 C 0.3863(2) 1.00245(14) 0.71985(11) 0.0164(4) Uani 1 1 d .
C23 C 0.3533(2) 1.09495(14) 0.70901(12) 0.0183(4) Uani 1 1 d .
H23 H 0.2690 1.1162 0.7159 0.022 Uiso 1 1 calc R
C24 C 0.4422(2) 1.15598(14) 0.68830(12) 0.0205(4) Uani 1 1 d .
H24 H 0.4188 1.2188 0.6816 0.025 Uiso 1 1 calc R
C25 C 0.5650(2) 1.12585(14) 0.67733(12) 0.0200(4) Uani 1 1 d .
H25 H 0.6254 1.1677 0.6626 0.024 Uiso 1 1 calc R
C26 C 0.5993(2) 1.03461(15) 0.68793(12) 0.0205(4) Uani 1 1 d .
H26 H 0.6836 1.0138 0.6806 0.025 Uiso 1 1 calc R
C27 C 0.5110(2) 0.97312(14) 0.70924(11) 0.0180(4) Uani 1 1 d .
H27 H 0.5357 0.9106 0.7167 0.022 Uiso 1 1 calc R
C28 C 0.2105(2) 1.02757(13) 0.84579(12) 0.0197(4) Uani 1 1 d .
H28A H 0.3013 1.0560 0.8610 0.030 Uiso 1 1 calc R
H28B H 0.1861 1.0094 0.8953 0.030 Uiso 1 1 calc R
H28C H 0.1429 1.0712 0.8148 0.030 Uiso 1 1 calc R
F1 F -0.03058(13) 0.79776(11) 1.02619(7) 0.0357(3) Uani 1 1 d .
F2 F -0.15033(12) 0.72147(8) 0.92213(8) 0.0287(3) Uani 1 1 d .
F3 F -0.10592(14) 0.95148(9) 0.95693(8) 0.0334(3) Uani 1 1 d .
F4 F -0.27950(12) 0.87184(9) 0.88795(8) 0.0285(3) Uani 1 1 d .
F5 F -0.08756(12) 0.98577(8) 0.81237(8) 0.0287(3) Uani 1 1 d .
F6 F -0.18103(12) 0.85726(9) 0.76345(7) 0.0261(3) Uani 1 1 d .
S1 S 0.41005(5) 0.66601(3) 1.02717(3) 0.01747(13) Uani 1 1 d .
S2 S 0.26869(5) 0.83106(3) 0.69305(3) 0.01780(13) Uani 1 1 d .

loop_
_atom_site_aniso_label
_atom_site_aniso_U_11
_atom_site_aniso_U_22
_atom_site_aniso_U_33
_atom_site_aniso_U_23
_atom_site_aniso_U_13
_atom_site_aniso_U_12
C1 0.0360(13) 0.0236(12) 0.0233(11) -0.0038(9) 0.0078(10) -0.0080(10)
C2 0.0251(12) 0.0221(11) 0.0350(13) -0.0003(10) 0.0127(10) -0.0044(9)
C3 0.0172(10) 0.0156(10) 0.0200(10) 0.0014(8) 0.0041(8) -0.0007(8)
C4 0.0167(10) 0.0182(10) 0.0128(9) 0.0020(8) 0.0047(8) 0.0020(8)
C5 0.0162(10) 0.0183(10) 0.0136(9) 0.0021(8) 0.0050(8) -0.0009(8)
C6 0.0207(10) 0.0182(10) 0.0133(9) 0.0013(8) 0.0072(8) -0.0010(8)
C7 0.0229(11) 0.0228(11) 0.0192(11) 0.0014(8) 0.0053(9) -0.0039(9)
C8 0.0286(12) 0.0228(11) 0.0224(11) -0.0015(9) 0.0070(9) -0.0103(9)
C9 0.0355(13) 0.0149(10) 0.0239(11) 0.0015(8) 0.0126(10) -0.0020(9)
C10 0.0270(11) 0.0197(11) 0.0196(10) 0.0036(8) 0.0093(9) 0.0043(9)
C11 0.0198(10) 0.0193(10) 0.0149(10) -0.0002(8) 0.0077(8) -0.0014(8)
C12 0.0147(10) 0.0155(10) 0.0147(10) -0.0028(8) 0.0030(8) -0.0034(8)
C13 0.0200(11) 0.0259(11) 0.0185(10) 0.0016(9) 0.0066(8) -0.0028(9)
C14 0.0147(10) 0.0208(11) 0.0277(11) -0.0062(9) 0.0075(9) -0.0031(8)
C15 0.0177(10) 0.0174(10) 0.0234(11) 0.0013(8) 0.0046(8) 0.0004(8)
C16 0.0162(10) 0.0134(10) 0.0168(10) -0.0025(8) 0.0032(8) -0.0013(8)
C17 0.0211(11) 0.0180(11) 0.0225(11) -0.0002(8) 0.0056(8) -0.0021(8)
C18 0.0158(10) 0.0183(10) 0.0179(10) 0.0040(8) 0.0042(8) 0.0007(8)
C19 0.0138(9) 0.0154(10) 0.0160(10) 0.0041(8) 0.0017(8) 0.0027(8)
C20 0.0134(9) 0.0162(10) 0.0158(10) 0.0037(8) 0.0015(8) 0.0020(8)
C21 0.0158(10) 0.0159(10) 0.0150(10) 0.0019(8) 0.0021(8) 0.0007(8)
C22 0.0166(10) 0.0202(10) 0.0112(9) 0.0007(8) 0.0016(8) -0.0031(8)
C23 0.0146(10) 0.0223(11) 0.0172(10) 0.0026(8) 0.0031(8) 0.0007(8)
C24 0.0239(11) 0.0167(10) 0.0195(10) 0.0019(8) 0.0035(9) -0.0024(8)
C25 0.0206(11) 0.0237(11) 0.0141(10) 0.0023(8) 0.0020(8) -0.0083(8)
C26 0.0167(10) 0.0290(12) 0.0159(10) 0.0002(9) 0.0046(8) -0.0005(9)
C27 0.0201(10) 0.0187(10) 0.0142(10) 0.0005(8) 0.0031(8) 0.0002(8)
C28 0.0221(11) 0.0171(10) 0.0216(10) 0.0008(8) 0.0090(9) -0.0008(8)
F1 0.0292(7) 0.0617(10) 0.0186(7) 0.0047(6) 0.0107(5) 0.0074(7)
F2 0.0213(6) 0.0230(7) 0.0438(8) 0.0065(6) 0.0123(6) -0.0043(5)
F3 0.0376(8) 0.0288(7) 0.0374(8) -0.0134(6) 0.0167(6) -0.0047(6)
F4 0.0154(6) 0.0320(7) 0.0403(8) 0.0050(6) 0.0116(5) 0.0022(5)
F5 0.0237(7) 0.0189(6) 0.0457(8) 0.0108(6) 0.0133(6) 0.0053(5)
F6 0.0175(6) 0.0354(7) 0.0220(6) 0.0006(5) -0.0002(5) 0.0032(5)
S1 0.0166(3) 0.0176(3) 0.0173(3) 0.00106(19) 0.00325(19) 0.00183(19)
S2 0.0204(3) 0.0157(3) 0.0191(3) -0.00020(19) 0.0085(2) -0.00055(19)

loop_
_atom_type_symbol
_atom_type_description
_atom_type_scat_dispersion_real
_atom_type_scat_dispersion_imag
_atom_type_scat_source
C C 0.0033 0.0016 'International Tables Vol C Tables 4.2.6.8 and 6.1.1.4'
H H 0.0000 0.0000 'International Tables Vol C Tables 4.2.6.8 and 6.1.1.4'
F F 0.0171 0.0103 'International Tables Vol C Tables 4.2.6.8 and 6.1.1.4'
S S 0.1246 0.1234 'International Tables Vol C Tables 4.2.6.8 and 6.1.1.4'

loop_
_geom_angle_atom_site_label_1
_geom_angle_atom_site_label_2
_geom_angle_atom_site_label_3
_geom_angle
C3 C1 H1A 109.5
C3 C1 H1B 109.5
H1A C1 H1B 109.5
C3 C1 H1C 109.5
H1A C1 H1C 109.5
H1B C1 H1C 109.5
C3 C2 H2A 109.5
C3 C2 H2B 109.5
H2A C2 H2B 109.5
C3 C2 H2C 109.5
H2A C2 H2C 109.5
H2B C2 H2C 109.5
C4 C3 C1 111.55(16)
C4 C3 C2 110.46(17)
C1 C3 C2 111.94(18)
C4 C3 H3 107.6
C1 C3 H3 107.6
C2 C3 H3 107.6
C5 C4 C3 129.26(18)
C5 C4 S1 112.32(15)
C3 C4 S1 118.42(14)
C4 C5 C6 112.82(17)
C4 C5 C12 122.83(18)
C6 C5 C12 124.31(17)
C7 C6 C11 118.04(19)
C7 C6 C5 130.59(19)
C11 C6 C5 111.29(17)
C8 C7 C6 120.1(2)
C8 C7 H7 120.0
C6 C7 H7 120.0
C7 C8 C9 120.6(2)
C7 C8 H8 119.7
C9 C8 H8 119.7
C10 C9 C8 120.9(2)
C10 C9 H9 119.5
C8 C9 H9 119.5
C9 C10 C11 118.3(2)
C9 C10 H10 120.9
C11 C10 H10 120.9
C10 C11 C6 122.05(19)
C10 C11 S1 126.32(16)
C6 C11 S1 111.60(15)
C16 C12 C5 128.59(18)
C16 C12 C13 110.49(17)
C5 C12 C13 120.92(17)
F1 C13 F2 106.06(16)
F1 C13 C12 112.75(16)
F2 C13 C12 112.74(17)
F1 C13 C14 111.74(17)
F2 C13 C14 108.43(16)
C12 C13 C14 105.16(16)
F4 C14 F3 107.66(16)
F4 C14 C15 113.49(17)
F3 C14 C15 109.39(17)
F4 C14 C13 113.25(17)
F3 C14 C13 109.76(17)
C15 C14 C13 103.22(16)
F5 C15 F6 106.07(16)
F5 C15 C16 114.52(17)
F6 C15 C16 110.07(16)
F5 C15 C14 111.88(17)
F6 C15 C14 109.43(16)
C16 C15 C14 104.87(16)
C12 C16 C19 128.16(18)
C12 C16 C15 110.69(18)
C19 C16 C15 120.83(17)
C18 C17 H17A 109.5
C18 C17 H17B 109.5
H17A C17 H17B 109.5
C18 C17 H17C 109.5
H17A C17 H17C 109.5
H17B C17 H17C 109.5
C19 C18 C17 129.08(18)
C19 C18 S2 110.29(15)
C17 C18 S2 120.53(15)
C18 C19 C20 114.07(18)
C18 C19 C16 120.85(18)
C20 C19 C16 125.07(17)
C21 C20 C19 111.56(18)
C21 C20 C28 124.27(18)
C19 C20 C28 124.12(17)
C20 C21 C22 129.99(18)
C20 C21 S2 111.18(15)
C22 C21 S2 118.83(15)
C23 C22 C27 118.34(18)
C23 C22 C21 121.01(18)
C27 C22 C21 120.63(18)
C24 C23 C22 120.75(19)
C24 C23 H23 119.6
C22 C23 H23 119.6
C23 C24 C25 120.30(19)
C23 C24 H24 119.9
C25 C24 H24 119.9
C26 C25 C24 119.68(19)
C26 C25 H25 120.2
C24 C25 H25 120.2
C25 C26 C27 120.32(19)
C25 C26 H26 119.8
C27 C26 H26 119.8
C26 C27 C22 120.61(19)
C26 C27 H27 119.7
C22 C27 H27 119.7
C20 C28 H28A 109.5
C20 C28 H28B 109.5
H28A C28 H28B 109.5
C20 C28 H28C 109.5
H28A C28 H28C 109.5
H28B C28 H28C 109.5
C11 S1 C4 91.97(10)
C18 S2 C21 92.89(10)

loop_
_geom_bond_atom_site_label_1
_geom_bond_atom_site_label_2
_geom_bond_distance
C1 C3 1.527(3)
C1 H1A 0.9800
C1 H1B 0.9800
C1 H1C 0.9800
C2 C3 1.530(3)
C2 H2A 0.9800
C2 H2B 0.9800
C2 H2C 0.9800
C3 C4 1.501(3)
C3 H3 1.0000
C4 C5 1.367(3)
C4 S1 1.7386(19)
C5 C6 1.455(3)
C5 C12 1.480(3)
C6 C7 1.401(3)
C6 C11 1.409(3)
C7 C8 1.378(3)
C7 H7 0.9500
C8 C9 1.400(3)
C8 H8 0.9500
C9 C10 1.374(3)
C9 H9 0.9500
C10 C11 1.394(3)
C10 H10 0.9500
C11 S1 1.734(2)
C12 C16 1.345(3)
C12 C13 1.506(3)
C13 F1 1.348(2)
C13 F2 1.361(2)
C13 C14 1.537(3)
C14 F4 1.342(2)
C14 F3 1.346(2)
C14 C15 1.531(3)
C15 F5 1.350(2)
C15 F6 1.366(2)
C15 C16 1.503(3)
C16 C19 1.476(3)
C17 C18 1.493(3)
C17 H17A 0.9800
C17 H17B 0.9800
C17 H17C 0.9800
C18 C19 1.369(3)
C18 S2 1.716(2)
C19 C20 1.436(3)
C20 C21 1.371(3)
C20 C28 1.508(3)
C21 C22 1.478(3)
C21 S2 1.732(2)
C22 C23 1.397(3)
C22 C27 1.397(3)
C23 C24 1.385(3)
C23 H23 0.9500
C24 C25 1.385(3)
C24 H24 0.9500
C25 C26 1.381(3)
C25 H25 0.9500
C26 C27 1.389(3)
C26 H26 0.9500
C27 H27 0.9500
C28 H28A 0.9800
C28 H28B 0.9800
C28 H28C 0.9800
